data_4317504
loop_
_publ_author_name
'G. Attilio Ardizzoia'
'Stefano Brenna'
'Girolamo LaMonica'
'Angelo Maspero'
'Norberto Masciocchi'
'Massimo Moret'

_publ_section_title
;
 Oxidative Addition of N-H Bonds to a Metal Center: Synthesis,
 Characterization, and Crystal Structure of New Rhodium(III)
 Hydrido-Pyrazolate Complexes
;
_journal_name_full 'Inorganic Chemistry'
_journal_page_first 610
_journal_page_last 614
_journal_paper_doi 10.1021/ic010852f
_journal_volume 41
_journal_year 2002
_chemical_formula_sum 'C92 H90 N12 O8 P4 Rh2'
_chemical_formula_weight 1821.46
_chemical_name_systematic
;
?
;
_space_group_IT_number 33
_symmetry_cell_setting orthorhombic
_symmetry_space_group_name_Hall 'P 2c -2ab'
_symmetry_space_group_name_H-M 'P b n 21'
_atom_sites_solution_hydrogens geom
_atom_sites_solution_primary direct
_atom_sites_solution_secondary difmap
_audit_creation_method SHELXL-97
_cell_angle_alpha 90.00
_cell_angle_beta 90.00
_cell_angle_gamma 90.00
_cell_formula_units_Z 4
_cell_length_a 12.537(2)
_cell_length_b 18.113(3)
_cell_length_c 38.231(6)
_cell_measurement_temperature 293(2)
_cell_volume 8682(2)
_computing_structure_refinement 'SHELXL-97 (Sheldrick, 1997)'
_diffrn_ambient_temperature 293(2)
_diffrn_measured_fraction_theta_full 0.511
_diffrn_measured_fraction_theta_max 0.511
_diffrn_radiation_monochromator graphite
_diffrn_radiation_source 'fine-focus sealed tube'
_diffrn_radiation_type MoK\a
_diffrn_radiation_wavelength 0.71073
_diffrn_reflns_av_R_equivalents 0.0434
_diffrn_reflns_av_sigmaI/netI 0.0559
_diffrn_reflns_limit_h_max 14
_diffrn_reflns_limit_h_min -13
_diffrn_reflns_limit_k_max 18
_diffrn_reflns_limit_k_min -21
_diffrn_reflns_limit_l_max 39
_diffrn_reflns_limit_l_min -43
_diffrn_reflns_number 18362
_diffrn_reflns_theta_full 24.95
_diffrn_reflns_theta_max 24.95
_diffrn_reflns_theta_min 2.24
_exptl_absorpt_coefficient_mu 0.517
_exptl_crystal_density_diffrn 1.394
_exptl_crystal_density_method 'not measured'
_exptl_crystal_F_000 3760
_refine_diff_density_max 0.717
_refine_diff_density_min -0.413
_refine_diff_density_rms 0.064
_refine_ls_abs_structure_details 'Flack H D (1983), Acta Cryst. A39, 876-881'
_refine_ls_abs_structure_Flack 0.33(4)
_refine_ls_extinction_method none
_refine_ls_goodness_of_fit_ref 1.124
_refine_ls_hydrogen_treatment mixed
_refine_ls_matrix_type full
_refine_ls_number_parameters 1064
_refine_ls_number_reflns 6752
_refine_ls_number_restraints 1
_refine_ls_restrained_S_all 1.124
_refine_ls_R_factor_all 0.0472
_refine_ls_R_factor_gt 0.0472
_refine_ls_shift/su_max 0.002
_refine_ls_shift/su_mean 0.000
_refine_ls_structure_factor_coef Fsqd
_refine_ls_weighting_details 'calc w=1/[\s^2^(Fo^2^)+(0.0492P)^2^+0.4758P] where P=(Fo^2^+2Fc^2^)/3'
_refine_ls_weighting_scheme calc
_refine_ls_wR_factor_gt 0.0896
_refine_ls_wR_factor_ref 0.0896
_reflns_number_gt 6752
_reflns_number_total 6752
_reflns_threshold_expression >2sigma(I)
_cod_data_source_file ic010852f.cif
_cod_data_source_block aa982
_cod_database_code 4317504

loop_
_symmetry_equiv_pos_as_xyz
'x, y, z'
'-x, -y, z+1/2'
'-x+1/2, y+1/2, z'
'x+1/2, -y+1/2, z+1/2'

loop_
_atom_site_label
_atom_site_type_symbol
_atom_site_fract_x
_atom_site_fract_y
_atom_site_fract_z
_atom_site_U_iso_or_equiv
_atom_site_adp_type
_atom_site_occupancy
_atom_site_symmetry_multiplicity
_atom_site_calc_flag
_atom_site_refinement_flags
_atom_site_disorder_assembly
_atom_site_disorder_group
Rh1 Rh 0.10609(7) 0.12309(4) -0.133393(19) 0.0326(2) Uani 1 1 d . . .
Rh2 Rh -0.11482(6) 0.16287(4) 0.13821(2) 0.0338(2) Uani 1 1 d . . .
O1 O 0.2782(10) 0.2808(7) 0.0139(3) 0.121(5) Uani 1 1 d . . .
O2 O 0.2805(11) 0.3539(8) -0.0315(4) 0.115(5) Uani 1 1 d . . .
O3 O -0.0391(9) -0.2052(5) -0.0655(3) 0.099(4) Uani 1 1 d . . .
O4 O -0.0576(9) -0.1972(5) -0.1216(3) 0.097(4) Uani 1 1 d . . .
O5 O -0.2713(11) 0.0050(7) -0.0104(3) 0.136(5) Uani 1 1 d . . .
O6 O -0.2878(9) -0.0644(7) 0.0348(3) 0.107(4) Uani 1 1 d . . .
O7 O 0.0602(11) 0.4784(7) 0.1268(4) 0.147(7) Uani 1 1 d . . .
O8 O 0.0337(10) 0.4879(6) 0.0711(5) 0.131(6) Uani 1 1 d . . .
N1 N 0.1533(7) 0.1729(5) -0.0829(2) 0.035(2) Uani 1 1 d . . .
N2 N 0.1278(8) 0.1366(6) -0.0527(2) 0.053(3) Uani 1 1 d . . .
H2 H 0.0923 0.0960 -0.0515 0.064 Uiso 0.50 1 calc PR . .
N3 N 0.2662(12) 0.2953(10) -0.0173(4) 0.088(5) Uani 1 1 d . . .
N4 N 0.0576(7) 0.0168(5) -0.1088(2) 0.040(3) Uani 1 1 d . . .
N5 N 0.0482(8) 0.0141(6) -0.0725(2) 0.049(3) Uani 1 1 d . . .
H5 H 0.0633 0.0501 -0.0587 0.058 Uiso 0.50 1 calc PR . .
N6 N -0.0329(8) -0.1699(7) -0.0942(4) 0.066(3) Uani 1 1 d . . .
N7 N -0.1554(8) 0.1108(6) 0.0878(3) 0.043(3) Uani 1 1 d . . .
N8 N -0.1257(8) 0.1469(6) 0.0574(3) 0.055(3) Uani 1 1 d . . .
H8 H -0.0889 0.1869 0.0565 0.066 Uiso 0.50 1 calc PR . .
N9 N -0.2594(10) -0.0058(8) 0.0207(4) 0.079(4) Uani 1 1 d . . .
N10 N -0.0648(7) 0.2692(5) 0.1142(3) 0.041(2) Uani 1 1 d . . .
N11 N -0.0492(7) 0.2715(6) 0.0782(3) 0.048(3) Uani 1 1 d . . .
H11 H -0.0625 0.2353 0.0643 0.057 Uiso 0.50 1 calc PR . .
N12 N 0.0351(10) 0.4542(9) 0.0993(5) 0.083(4) Uani 1 1 d . . .
C1 C 0.2089(9) 0.2336(6) -0.0737(4) 0.042(3) Uani 1 1 d . . .
C2 C 0.2152(10) 0.2361(8) -0.0372(4) 0.054(4) Uani 1 1 d . . .
C3 C 0.1656(12) 0.1731(8) -0.0258(3) 0.058(4) Uani 1 1 d . . .
C4 C 0.2543(11) 0.2885(6) -0.1002(3) 0.072(4) Uani 1 1 d . . .
H4A H 0.2356 0.2731 -0.1234 0.109 Uiso 1 1 calc R . .
H4B H 0.3305 0.2903 -0.0980 0.109 Uiso 1 1 calc R . .
H4C H 0.2252 0.3367 -0.0958 0.109 Uiso 1 1 calc R . .
C5 C 0.1518(16) 0.1446(9) 0.0109(4) 0.113(6) Uani 1 1 d . . .
H5A H 0.1094 0.1005 0.0104 0.169 Uiso 1 1 calc R . .
H5B H 0.1166 0.1813 0.0248 0.169 Uiso 1 1 calc R . .
H5C H 0.2204 0.1338 0.0207 0.169 Uiso 1 1 calc R . .
C6 C 0.0234(8) -0.0489(7) -0.1209(3) 0.041(3) Uani 1 1 d . . .
C7 C -0.0035(8) -0.0936(7) -0.0923(4) 0.044(3) Uani 1 1 d . . .
C8 C 0.0132(10) -0.0508(8) -0.0623(3) 0.049(3) Uani 1 1 d . . .
C9 C 0.0188(10) -0.0653(7) -0.1595(3) 0.063(4) Uani 1 1 d . . .
H9A H 0.0433 -0.0231 -0.1724 0.094 Uiso 1 1 calc R . .
H9B H -0.0533 -0.0764 -0.1661 0.094 Uiso 1 1 calc R . .
H9C H 0.0636 -0.1069 -0.1647 0.094 Uiso 1 1 calc R . .
C10 C -0.0089(10) -0.0680(8) -0.0241(3) 0.080(5) Uani 1 1 d . . .
H10A H 0.0115 -0.0265 -0.0100 0.119 Uiso 1 1 calc R . .
H10B H 0.0315 -0.1106 -0.0172 0.119 Uiso 1 1 calc R . .
H10C H -0.0836 -0.0777 -0.0210 0.119 Uiso 1 1 calc R . .
C11 C -0.2067(9) 0.0502(7) 0.0792(3) 0.043(3) Uani 1 1 d . . .
C12 C -0.2126(9) 0.0492(8) 0.0424(3) 0.052(4) Uani 1 1 d . . .
C13 C -0.1635(13) 0.1093(9) 0.0289(3) 0.068(4) Uani 1 1 d . . .
C14 C -0.2515(11) -0.0025(7) 0.1055(3) 0.072(4) Uani 1 1 d . . .
H14A H -0.2343 0.0142 0.1286 0.108 Uiso 1 1 calc R . .
H14B H -0.2215 -0.0506 0.1018 0.108 Uiso 1 1 calc R . .
H14C H -0.3276 -0.0049 0.1029 0.108 Uiso 1 1 calc R . .
C15 C -0.1442(15) 0.1397(9) -0.0071(4) 0.112(6) Uani 1 1 d . . .
H15A H -0.1073 0.1860 -0.0054 0.168 Uiso 1 1 calc R . .
H15B H -0.2112 0.1471 -0.0187 0.168 Uiso 1 1 calc R . .
H15C H -0.1017 0.1055 -0.0203 0.168 Uiso 1 1 calc R . .
C16 C -0.0341(9) 0.3335(7) 0.1270(3) 0.048(3) Uani 1 1 d . . .
C17 C -0.0017(9) 0.3790(8) 0.0981(4) 0.059(4) Uani 1 1 d . . .
C18 C -0.0109(9) 0.3371(8) 0.0680(4) 0.053(3) Uani 1 1 d . . .
C19 C -0.0301(11) 0.3506(8) 0.1640(4) 0.087(5) Uani 1 1 d . . .
H19A H -0.0542 0.3088 0.1772 0.130 Uiso 1 1 calc R . .
H19B H -0.0752 0.3922 0.1688 0.130 Uiso 1 1 calc R . .
H19C H 0.0420 0.3623 0.1705 0.130 Uiso 1 1 calc R . .
C20 C 0.0137(10) 0.3509(7) 0.0304(4) 0.082(5) Uani 1 1 d . . .
H20A H -0.0022 0.3075 0.0170 0.124 Uiso 1 1 calc R . .
H20B H 0.0879 0.3629 0.0279 0.124 Uiso 1 1 calc R . .
H20C H -0.0288 0.3914 0.0221 0.124 Uiso 1 1 calc R . .
P1 P -0.0661(2) 0.16794(14) -0.13571(8) 0.0337(8) Uani 1 1 d . . .
P2 P 0.2818(2) 0.08693(16) -0.14348(7) 0.0383(8) Uani 1 1 d . . .
P3 P 0.0571(2) 0.12013(14) 0.14332(8) 0.0333(8) Uani 1 1 d . . .
P4 P -0.2918(2) 0.19712(16) 0.14565(8) 0.0381(8) Uani 1 1 d . . .
C111 C -0.1002(10) 0.2355(6) -0.1025(3) 0.032(3) Uani 1 1 d . . .
C112 C -0.0294(11) 0.2909(7) -0.0959(4) 0.057(4) Uani 1 1 d . . .
H112 H 0.0343 0.2918 -0.1084 0.068 Uiso 1 1 calc R . .
C113 C -0.0488(13) 0.3470(8) -0.0712(4) 0.072(5) Uani 1 1 d . . .
H113 H -0.0011 0.3855 -0.0675 0.086 Uiso 1 1 calc R . .
C114 C -0.1451(17) 0.3409(11) -0.0522(4) 0.090(6) Uani 1 1 d . . .
H114 H -0.1603 0.3747 -0.0346 0.108 Uiso 1 1 calc R . .
C115 C -0.2141(14) 0.2875(10) -0.0593(4) 0.078(5) Uani 1 1 d . . .
H115 H -0.2786 0.2867 -0.0473 0.093 Uiso 1 1 calc R . .
C116 C -0.1949(11) 0.2343(7) -0.0832(3) 0.061(4) Uani 1 1 d . . .
H116 H -0.2446 0.1970 -0.0868 0.073 Uiso 1 1 calc R . .
C121 C -0.1682(7) 0.0963(5) -0.1343(4) 0.037(3) Uani 1 1 d . . .
C122 C -0.2216(9) 0.0719(6) -0.1631(3) 0.036(3) Uani 1 1 d . . .
H122 H -0.2145 0.0971 -0.1842 0.043 Uiso 1 1 calc R . .
C123 C -0.2874(10) 0.0091(7) -0.1614(4) 0.051(4) Uani 1 1 d . . .
H123 H -0.3184 -0.0097 -0.1816 0.062 Uiso 1 1 calc R . .
C124 C -0.3054(9) -0.0244(7) -0.1294(5) 0.069(4) Uani 1 1 d . . .
H124 H -0.3519 -0.0642 -0.1276 0.083 Uiso 1 1 calc R . .
C125 C -0.2547(12) 0.0017(9) -0.1011(3) 0.066(5) Uani 1 1 d . . .
H125 H -0.2673 -0.0202 -0.0795 0.080 Uiso 1 1 calc R . .
C126 C -0.1864(10) 0.0584(7) -0.1030(3) 0.053(4) Uani 1 1 d . . .
H126 H -0.1500 0.0730 -0.0830 0.064 Uiso 1 1 calc R . .
C131 C -0.1045(10) 0.2197(6) -0.1762(2) 0.038(3) Uani 1 1 d . . .
C132 C -0.0463(9) 0.2128(7) -0.2066(3) 0.053(4) Uani 1 1 d . . .
H132 H 0.0144 0.1832 -0.2073 0.064 Uiso 1 1 calc R . .
C133 C -0.0798(11) 0.2508(9) -0.2360(3) 0.075(5) Uani 1 1 d . . .
H133 H -0.0426 0.2450 -0.2569 0.091 Uiso 1 1 calc R . .
C134 C -0.1660(13) 0.2966(9) -0.2351(4) 0.087(5) Uani 1 1 d . . .
H134 H -0.1870 0.3216 -0.2552 0.104 Uiso 1 1 calc R . .
C135 C -0.2225(11) 0.3061(8) -0.2040(4) 0.073(4) Uani 1 1 d . . .
H135 H -0.2796 0.3388 -0.2031 0.088 Uiso 1 1 calc R . .
C136 C -0.1939(9) 0.2679(6) -0.1758(3) 0.046(3) Uani 1 1 d . . .
H136 H -0.2334 0.2730 -0.1553 0.055 Uiso 1 1 calc R . .
C211 C 0.3022(9) -0.0005(6) -0.1671(3) 0.039(3) Uani 1 1 d . . .
C212 C 0.2484(9) -0.0108(7) -0.1986(3) 0.044(3) Uani 1 1 d . . .
H212 H 0.1982 0.0237 -0.2058 0.053 Uiso 1 1 calc R . .
C213 C 0.2688(10) -0.0709(8) -0.2188(4) 0.067(4) Uani 1 1 d . . .
H213 H 0.2300 -0.0776 -0.2393 0.080 Uiso 1 1 calc R . .
C214 C 0.3456(11) -0.1223(8) -0.2097(4) 0.070(4) Uani 1 1 d . . .
H214 H 0.3606 -0.1622 -0.2242 0.084 Uiso 1 1 calc R . .
C215 C 0.3980(12) -0.1129(7) -0.1794(4) 0.070(4) Uani 1 1 d . . .
H215 H 0.4472 -0.1483 -0.1724 0.084 Uiso 1 1 calc R . .
C216 C 0.3807(10) -0.0519(8) -0.1582(3) 0.061(3) Uani 1 1 d . . .
H216 H 0.4212 -0.0453 -0.1381 0.074 Uiso 1 1 calc R . .
C221 C 0.3576(10) 0.0749(7) -0.1029(3) 0.057(4) Uani 1 1 d . . .
C222 C 0.3205(10) 0.0207(8) -0.0798(3) 0.056(4) Uani 1 1 d . . .
H222 H 0.2645 -0.0098 -0.0866 0.067 Uiso 1 1 calc R . .
C223 C 0.3661(12) 0.0116(8) -0.0467(4) 0.067(4) Uani 1 1 d . . .
H223 H 0.3401 -0.0234 -0.0311 0.081 Uiso 1 1 calc R . .
C224 C 0.4519(16) 0.0569(10) -0.0380(4) 0.095(6) Uani 1 1 d . . .
H224 H 0.4871 0.0497 -0.0168 0.114 Uiso 1 1 calc R . .
C225 C 0.4838(14) 0.1092(11) -0.0591(5) 0.105(6) Uani 1 1 d . . .
H225 H 0.5403 0.1388 -0.0519 0.126 Uiso 1 1 calc R . .
C226 C 0.4378(13) 0.1233(7) -0.0917(5) 0.078(5) Uani 1 1 d . . .
H226 H 0.4595 0.1629 -0.1054 0.093 Uiso 1 1 calc R . .
C231 C 0.3643(9) 0.1474(7) -0.1698(3) 0.047(3) Uani 1 1 d . . .
C232 C 0.4707(13) 0.1260(8) -0.1774(5) 0.099(7) Uani 1 1 d . . .
H232 H 0.4981 0.0837 -0.1670 0.119 Uiso 1 1 calc R . .
C233 C 0.5356(12) 0.1664(10) -0.2000(5) 0.109(7) Uani 1 1 d . . .
H233 H 0.6054 0.1513 -0.2042 0.131 Uiso 1 1 calc R . .
C234 C 0.4951(11) 0.2297(8) -0.2164(4) 0.079(4) Uani 1 1 d . . .
H234 H 0.5377 0.2575 -0.2313 0.094 Uiso 1 1 calc R . .
C235 C 0.3916(11) 0.2498(7) -0.2099(3) 0.067(4) Uani 1 1 d . . .
H235 H 0.3629 0.2914 -0.2207 0.081 Uiso 1 1 calc R . .
C236 C 0.3308(9) 0.2087(7) -0.1876(3) 0.048(3) Uani 1 1 d . . .
H236 H 0.2606 0.2237 -0.1843 0.057 Uiso 1 1 calc R . .
C311 C 0.1002(11) 0.0527(6) 0.1107(3) 0.049(3) Uani 1 1 d . . .
C312 C 0.0260(10) -0.0042(8) 0.1030(3) 0.051(4) Uani 1 1 d . . .
H312 H -0.0388 -0.0036 0.1148 0.061 Uiso 1 1 calc R . .
C313 C 0.0430(13) -0.0601(8) 0.0794(4) 0.066(5) Uani 1 1 d . . .
H313 H -0.0073 -0.0970 0.0756 0.080 Uiso 1 1 calc R . .
C314 C 0.1360(15) -0.0587(8) 0.0621(4) 0.079(5) Uani 1 1 d . . .
H314 H 0.1484 -0.0952 0.0454 0.095 Uiso 1 1 calc R . .
C315 C 0.2140(13) -0.0067(9) 0.0674(4) 0.080(5) Uani 1 1 d . . .
H315 H 0.2774 -0.0085 0.0548 0.096 Uiso 1 1 calc R . .
C316 C 0.1969(10) 0.0499(8) 0.0924(3) 0.057(4) Uani 1 1 d . . .
H316 H 0.2495 0.0850 0.0966 0.069 Uiso 1 1 calc R . .
C321 C 0.1589(8) 0.1942(6) 0.1412(4) 0.040(3) Uani 1 1 d . . .
C322 C 0.1864(10) 0.2235(8) 0.1098(3) 0.052(4) Uani 1 1 d . . .
H322 H 0.1593 0.2033 0.0893 0.063 Uiso 1 1 calc R . .
C323 C 0.2555(11) 0.2842(8) 0.1083(4) 0.066(4) Uani 1 1 d . . .
H323 H 0.2739 0.3047 0.0868 0.079 Uiso 1 1 calc R . .
C324 C 0.2967(9) 0.3137(6) 0.1393(5) 0.074(4) Uani 1 1 d . . .
H324 H 0.3420 0.3544 0.1384 0.088 Uiso 1 1 calc R . .
C325 C 0.2713(13) 0.2836(9) 0.1709(4) 0.081(5) Uani 1 1 d . . .
H325 H 0.3001 0.3028 0.1914 0.098 Uiso 1 1 calc R . .
C326 C 0.2017(11) 0.2238(9) 0.1721(4) 0.058(4) Uani 1 1 d . . .
H326 H 0.1834 0.2032 0.1936 0.069 Uiso 1 1 calc R . .
C331 C 0.0843(9) 0.0728(6) 0.1851(3) 0.043(3) Uani 1 1 d . . .
C332 C 0.1665(10) 0.0232(7) 0.1864(3) 0.059(4) Uani 1 1 d . . .
H332 H 0.2070 0.0135 0.1665 0.070 Uiso 1 1 calc R . .
C333 C 0.1900(13) -0.0146(8) 0.2196(5) 0.091(6) Uani 1 1 d . . .
H333 H 0.2433 -0.0502 0.2212 0.109 Uiso 1 1 calc R . .
C334 C 0.1299(15) 0.0050(11) 0.2481(4) 0.107(7) Uani 1 1 d . . .
H334 H 0.1446 -0.0175 0.2695 0.128 Uiso 1 1 calc R . .
C336 C 0.0312(11) 0.0906(8) 0.2153(3) 0.063(4) Uani 1 1 d . . .
H336 H -0.0195 0.1280 0.2145 0.076 Uiso 1 1 calc R . .
C335 C 0.0493(13) 0.0557(10) 0.2467(4) 0.090(5) Uani 1 1 d . . .
C411 C -0.3829(9) 0.1340(7) 0.1693(3) 0.043(3) Uani 1 1 d . . .
C412 C -0.3449(10) 0.0761(7) 0.1880(3) 0.052(3) Uani 1 1 d . . .
H412 H -0.2722 0.0660 0.1877 0.063 Uiso 1 1 calc R . .
C413 C -0.4144(11) 0.0305(7) 0.2078(3) 0.064(4) Uani 1 1 d . . .
H413 H -0.3874 -0.0091 0.2205 0.077 Uiso 1 1 calc R . .
C414 C -0.5215(11) 0.0453(9) 0.2081(4) 0.071(4) Uani 1 1 d . . .
H414 H -0.5681 0.0154 0.2206 0.086 Uiso 1 1 calc R . .
C415 C -0.5595(12) 0.1049(9) 0.1896(4) 0.078(5) Uani 1 1 d . . .
H415 H -0.6320 0.1158 0.1893 0.093 Uiso 1 1 calc R . .
C416 C -0.4884(11) 0.1477(8) 0.1717(4) 0.059(4) Uani 1 1 d . . .
H416 H -0.5145 0.1893 0.1603 0.070 Uiso 1 1 calc R . .
C421 C -0.3210(9) 0.2801(6) 0.1710(3) 0.038(3) Uani 1 1 d . . .
C422 C -0.2744(10) 0.2894(7) 0.2041(4) 0.064(4) Uani 1 1 d . . .
H422 H -0.2262 0.2540 0.2117 0.077 Uiso 1 1 calc R . .
C423 C -0.2961(11) 0.3480(8) 0.2258(3) 0.069(4) Uani 1 1 d . . .
H423 H -0.2630 0.3524 0.2475 0.083 Uiso 1 1 calc R . .
C424 C -0.3672(11) 0.3993(7) 0.2147(4) 0.069(4) Uani 1 1 d . . .
H424 H -0.3841 0.4390 0.2290 0.083 Uiso 1 1 calc R . .
C425 C -0.4143(11) 0.3931(7) 0.1825(3) 0.068(4) Uani 1 1 d . . .
H425 H -0.4633 0.4286 0.1754 0.082 Uiso 1 1 calc R . .
C426 C -0.3909(10) 0.3360(7) 0.1609(3) 0.058(3) Uani 1 1 d . . .
H426 H -0.4222 0.3341 0.1389 0.070 Uiso 1 1 calc R . .
C431 C -0.3566(9) 0.2125(7) 0.1036(3) 0.041(3) Uani 1 1 d . . .
C432 C -0.3222(10) 0.2700(7) 0.0821(4) 0.055(4) Uani 1 1 d . . .
H432 H -0.2691 0.3018 0.0899 0.066 Uiso 1 1 calc R . .
C433 C -0.3663(14) 0.2803(8) 0.0493(4) 0.080(5) Uani 1 1 d . . .
H433 H -0.3452 0.3208 0.0360 0.096 Uiso 1 1 calc R . .
C434 C -0.4402(14) 0.2325(11) 0.0359(4) 0.094(6) Uani 1 1 d . . .
H434 H -0.4682 0.2393 0.0137 0.113 Uiso 1 1 calc R . .
C435 C -0.4712(13) 0.1755(9) 0.0558(4) 0.087(5) Uani 1 1 d . . .
H435 H -0.5186 0.1409 0.0469 0.104 Uiso 1 1 calc R . .
C436 C -0.4326(12) 0.1676(8) 0.0901(4) 0.073(5) Uani 1 1 d . . .
H436 H -0.4603 0.1301 0.1040 0.088 Uiso 1 1 calc R . .

loop_
_atom_site_aniso_label
_atom_site_aniso_U_11
_atom_site_aniso_U_22
_atom_site_aniso_U_33
_atom_site_aniso_U_23
_atom_site_aniso_U_13
_atom_site_aniso_U_12
Rh1 0.0332(5) 0.0334(5) 0.0313(4) -0.0003(4) -0.0013(6) 0.0000(4)
Rh2 0.0329(5) 0.0346(5) 0.0339(5) -0.0067(4) -0.0030(6) 0.0007(4)
O1 0.149(11) 0.130(10) 0.084(8) -0.055(7) -0.050(8) 0.000(8)
O2 0.121(11) 0.104(13) 0.121(11) -0.044(9) -0.014(8) -0.023(9)
O3 0.110(10) 0.045(7) 0.140(10) 0.034(7) 0.020(8) -0.008(6)
O4 0.128(9) 0.042(6) 0.121(10) -0.017(6) 0.005(8) -0.025(6)
O5 0.186(13) 0.150(12) 0.072(8) -0.044(8) -0.065(9) -0.011(10)
O6 0.102(10) 0.093(11) 0.125(10) -0.045(8) -0.020(7) -0.042(8)
O7 0.178(13) 0.104(10) 0.158(14) -0.079(10) 0.092(11) -0.079(8)
O8 0.098(10) 0.066(9) 0.228(16) 0.058(10) 0.040(10) -0.003(7)
N1 0.034(6) 0.029(6) 0.041(7) -0.020(5) -0.012(5) 0.008(5)
N2 0.088(9) 0.057(7) 0.014(6) -0.002(5) -0.014(6) -0.006(6)
N3 0.082(10) 0.097(15) 0.086(12) -0.049(11) -0.023(9) 0.006(10)
N4 0.035(6) 0.053(7) 0.032(6) 0.008(5) 0.004(5) -0.011(5)
N5 0.079(8) 0.028(7) 0.038(7) 0.007(5) 0.000(6) -0.008(6)
N6 0.050(7) 0.035(9) 0.111(11) 0.005(9) 0.019(7) -0.008(6)
N7 0.044(6) 0.029(7) 0.054(8) 0.006(6) -0.001(6) -0.002(5)
N8 0.060(7) 0.041(6) 0.063(8) 0.007(6) -0.002(7) 0.010(6)
N9 0.053(8) 0.070(11) 0.113(13) -0.031(10) -0.022(9) 0.006(8)
N10 0.048(6) 0.014(5) 0.062(7) -0.006(5) -0.009(5) 0.000(5)
N11 0.040(6) 0.052(8) 0.051(7) 0.010(6) -0.011(5) 0.001(6)
N12 0.052(8) 0.078(14) 0.120(14) -0.009(11) 0.033(9) 0.009(9)
C1 0.040(8) 0.013(7) 0.072(10) -0.006(7) -0.014(7) 0.005(6)
C2 0.058(10) 0.044(11) 0.060(10) -0.011(8) -0.017(8) 0.022(8)
C3 0.082(10) 0.059(10) 0.034(9) 0.001(7) -0.023(8) 0.025(8)
C4 0.097(12) 0.033(9) 0.087(11) -0.019(8) -0.009(9) -0.008(8)
C5 0.19(2) 0.096(12) 0.054(11) -0.005(9) -0.035(11) -0.012(13)
C6 0.023(6) 0.047(9) 0.053(8) 0.005(7) -0.009(5) -0.006(6)
C7 0.035(8) 0.027(8) 0.070(9) 0.008(7) 0.005(7) 0.001(6)
C8 0.052(8) 0.052(9) 0.043(8) 0.018(8) 0.002(7) 0.012(7)
C9 0.083(10) 0.046(9) 0.059(9) -0.007(7) 0.014(8) -0.022(7)
C10 0.102(12) 0.078(12) 0.059(9) 0.031(8) 0.015(8) 0.012(9)
C11 0.029(7) 0.054(10) 0.045(9) -0.007(7) -0.001(6) -0.001(6)
C12 0.049(9) 0.058(10) 0.050(9) -0.032(8) -0.018(7) -0.009(7)
C13 0.101(12) 0.065(11) 0.038(9) -0.029(8) -0.015(9) 0.015(9)
C14 0.061(10) 0.074(11) 0.082(11) -0.037(9) 0.025(8) -0.026(8)
C15 0.194(19) 0.105(13) 0.036(9) -0.007(8) -0.015(11) 0.008(12)
C16 0.044(7) 0.030(7) 0.071(9) -0.003(8) 0.021(6) 0.018(6)
C17 0.035(8) 0.029(9) 0.115(13) -0.003(10) 0.016(8) -0.003(7)
C18 0.042(8) 0.031(8) 0.085(11) 0.013(9) 0.011(8) 0.003(7)
C19 0.091(12) 0.083(13) 0.086(11) -0.050(9) 0.001(9) -0.031(9)
C20 0.079(11) 0.075(12) 0.093(11) 0.042(9) 0.006(8) 0.005(8)
P1 0.0337(17) 0.040(2) 0.0276(17) -0.0001(17) 0.0004(17) 0.0030(12)
P2 0.0341(19) 0.0354(19) 0.045(2) 0.0059(14) -0.0009(14) 0.0052(14)
P3 0.0344(17) 0.033(2) 0.0322(18) 0.0003(15) -0.0023(16) -0.0007(12)
P4 0.0379(17) 0.0397(19) 0.037(2) -0.0071(15) -0.0035(15) 0.0033(13)
C111 0.030(7) 0.044(8) 0.020(6) 0.009(5) -0.006(6) 0.007(7)
C112 0.055(9) 0.048(11) 0.068(10) -0.002(9) -0.024(8) 0.000(8)
C113 0.085(12) 0.036(10) 0.094(13) -0.015(9) -0.041(10) -0.005(9)
C114 0.146(19) 0.093(14) 0.032(8) 0.012(9) 0.003(10) 0.077(13)
C115 0.083(13) 0.094(14) 0.056(10) -0.016(10) 0.001(9) 0.029(11)
C116 0.073(11) 0.040(9) 0.070(10) -0.013(8) -0.016(8) 0.030(7)
C121 0.028(6) 0.038(7) 0.045(7) -0.014(8) 0.013(8) 0.007(5)
C122 0.046(8) 0.035(8) 0.026(7) 0.009(6) 0.007(6) 0.006(6)
C123 0.052(9) 0.042(9) 0.061(10) -0.014(8) -0.027(8) -0.022(7)
C124 0.046(8) 0.068(10) 0.094(13) 0.008(11) 0.008(10) -0.017(7)
C125 0.064(11) 0.099(14) 0.036(9) 0.012(8) -0.018(8) -0.003(10)
C126 0.043(9) 0.058(10) 0.059(10) 0.021(8) -0.010(7) -0.034(7)
C131 0.046(8) 0.039(7) 0.028(6) -0.004(5) 0.007(6) -0.011(7)
C132 0.048(8) 0.062(10) 0.049(8) 0.006(7) 0.002(7) 0.002(7)
C133 0.081(12) 0.125(14) 0.021(7) 0.022(8) -0.006(7) -0.021(10)
C134 0.089(12) 0.113(14) 0.058(10) 0.049(9) -0.028(9) -0.007(10)
C135 0.076(11) 0.070(11) 0.073(10) 0.034(8) -0.014(9) -0.001(8)
C136 0.042(8) 0.047(9) 0.048(8) 0.014(6) 0.009(6) 0.020(7)
C211 0.040(7) 0.033(7) 0.046(8) -0.004(6) 0.012(6) 0.001(6)
C212 0.048(8) 0.052(9) 0.031(7) -0.001(6) 0.010(6) 0.009(7)
C213 0.042(9) 0.089(13) 0.069(10) -0.015(9) 0.011(7) -0.001(8)
C214 0.069(9) 0.069(10) 0.071(10) -0.021(9) 0.034(8) 0.007(9)
C215 0.091(11) 0.043(9) 0.077(10) -0.010(8) 0.006(9) 0.022(8)
C216 0.058(9) 0.089(10) 0.037(7) 0.012(7) -0.003(7) 0.019(9)
C221 0.058(10) 0.041(9) 0.071(9) 0.029(8) -0.022(8) -0.002(7)
C222 0.038(9) 0.076(12) 0.055(9) -0.008(8) -0.008(7) 0.025(7)
C223 0.068(12) 0.075(11) 0.058(10) -0.011(8) -0.012(8) 0.020(8)
C224 0.143(17) 0.082(14) 0.060(11) -0.020(10) -0.050(11) 0.032(13)
C225 0.087(14) 0.102(16) 0.125(17) 0.000(13) -0.046(12) 0.001(11)
C226 0.088(12) 0.050(11) 0.095(12) -0.007(8) -0.049(11) 0.010(9)
C231 0.018(7) 0.042(8) 0.079(10) -0.010(7) 0.000(6) 0.006(6)
C232 0.076(14) 0.057(11) 0.165(18) 0.057(11) 0.018(11) 0.016(9)
C233 0.056(11) 0.101(14) 0.170(18) 0.051(13) 0.047(11) 0.032(10)
C234 0.047(10) 0.059(10) 0.130(13) 0.018(9) 0.012(9) -0.026(8)
C235 0.047(8) 0.071(9) 0.084(9) 0.021(8) 0.005(8) -0.008(9)
C236 0.035(7) 0.053(9) 0.055(8) 0.000(7) -0.002(7) 0.016(7)
C311 0.044(8) 0.032(8) 0.072(9) -0.001(6) -0.025(8) 0.006(7)
C312 0.043(9) 0.063(10) 0.046(8) -0.004(8) 0.016(7) 0.027(7)
C313 0.061(11) 0.073(13) 0.066(10) -0.013(9) 0.000(8) 0.016(9)
C314 0.100(15) 0.066(11) 0.070(10) -0.014(8) -0.044(10) 0.023(10)
C315 0.076(13) 0.096(14) 0.068(11) 0.005(10) 0.024(9) 0.065(11)
C316 0.034(8) 0.092(12) 0.046(8) 0.025(8) 0.008(7) 0.014(7)
C321 0.039(6) 0.040(7) 0.040(7) 0.021(7) -0.003(8) -0.004(5)
C322 0.056(10) 0.061(10) 0.040(9) -0.017(7) 0.005(7) -0.001(8)
C323 0.053(10) 0.059(11) 0.086(12) 0.024(9) 0.019(9) -0.011(8)
C324 0.060(8) 0.042(9) 0.118(12) 0.001(12) -0.024(12) -0.016(6)
C325 0.107(14) 0.074(12) 0.063(11) 0.009(9) -0.023(10) -0.036(11)
C326 0.062(10) 0.068(11) 0.043(9) -0.027(8) -0.020(8) -0.004(9)
C331 0.029(8) 0.045(8) 0.054(8) 0.002(6) -0.021(6) -0.002(6)
C332 0.041(8) 0.069(10) 0.066(9) 0.000(8) -0.020(7) -0.011(8)
C333 0.092(13) 0.073(11) 0.109(14) 0.033(11) -0.072(12) -0.010(9)
C334 0.129(18) 0.15(2) 0.038(9) 0.047(11) -0.028(12) -0.064(14)
C336 0.084(10) 0.078(10) 0.028(7) 0.001(7) 0.007(7) -0.008(8)
C335 0.104(13) 0.116(14) 0.050(10) 0.027(9) -0.031(9) -0.007(11)
C411 0.021(8) 0.055(8) 0.053(8) 0.012(6) -0.009(6) 0.002(7)
C412 0.040(8) 0.071(10) 0.046(8) -0.014(7) 0.001(7) -0.006(8)
C413 0.082(12) 0.055(9) 0.056(8) -0.006(7) -0.009(8) -0.018(8)
C414 0.043(9) 0.097(13) 0.074(10) -0.032(10) 0.021(8) -0.024(9)
C415 0.048(10) 0.085(13) 0.100(12) -0.024(10) 0.008(9) -0.003(9)
C416 0.039(9) 0.051(9) 0.087(10) -0.018(7) 0.012(8) -0.012(7)
C421 0.036(7) 0.037(8) 0.041(7) -0.004(6) -0.010(6) 0.004(6)
C422 0.045(9) 0.054(10) 0.092(11) -0.003(8) 0.001(8) 0.012(7)
C423 0.084(10) 0.080(11) 0.045(8) -0.027(8) 0.000(7) 0.011(9)
C424 0.066(10) 0.049(9) 0.092(11) -0.033(8) -0.003(8) 0.016(8)
C425 0.088(11) 0.062(10) 0.053(8) -0.017(7) -0.013(8) 0.037(8)
C426 0.060(8) 0.051(7) 0.063(7) -0.012(7) -0.002(7) 0.022(8)
C431 0.029(7) 0.037(8) 0.056(8) -0.022(7) -0.004(6) 0.012(6)
C432 0.051(9) 0.058(10) 0.056(9) -0.003(8) -0.013(8) 0.003(8)
C433 0.102(14) 0.056(10) 0.083(12) 0.023(9) -0.005(10) 0.036(10)
C434 0.111(15) 0.098(15) 0.074(12) 0.003(11) -0.039(11) 0.030(12)
C435 0.115(14) 0.073(13) 0.071(11) -0.030(10) -0.059(10) 0.021(10)
C436 0.069(11) 0.061(12) 0.089(13) 0.016(9) -0.018(10) -0.010(9)

loop_
_atom_type_symbol
_atom_type_description
_atom_type_scat_dispersion_real
_atom_type_scat_dispersion_imag
_atom_type_scat_source
C C 0.0033 0.0016 'International Tables Vol C Tables 4.2.6.8 and 6.1.1.4'
H H 0.0000 0.0000 'International Tables Vol C Tables 4.2.6.8 and 6.1.1.4'
N N 0.0061 0.0033 'International Tables Vol C Tables 4.2.6.8 and 6.1.1.4'
O O 0.0106 0.0060 'International Tables Vol C Tables 4.2.6.8 and 6.1.1.4'
P P 0.1023 0.0942 'International Tables Vol C Tables 4.2.6.8 and 6.1.1.4'
Rh Rh -1.1178 0.9187 'International Tables Vol C Tables 4.2.6.8 and 6.1.1.4'

loop_
_geom_angle_atom_site_label_1
_geom_angle_atom_site_label_2
_geom_angle_atom_site_label_3
_geom_angle
_geom_angle_site_symmetry_1
_geom_angle_site_symmetry_3
_geom_angle_publ_flag
N1 Rh1 N4 93.3(4) . . ?
N1 Rh1 P1 98.1(2) . . ?
N4 Rh1 P1 93.7(3) . . ?
N1 Rh1 P2 90.3(2) . . ?
N4 Rh1 P2 94.9(3) . . ?
P1 Rh1 P2 167.59(11) . . ?
N7 Rh2 N10 94.3(4) . . ?
N7 Rh2 P3 98.4(3) . . ?
N10 Rh2 P3 93.6(2) . . ?
N7 Rh2 P4 90.0(3) . . ?
N10 Rh2 P4 95.1(2) . . ?
P3 Rh2 P4 167.40(12) . . ?
C1 N1 N2 106.9(9) . . ?
C1 N1 Rh1 134.4(9) . . ?
N2 N1 Rh1 118.6(7) . . ?
C3 N2 N1 109.6(10) . . ?
O2 N3 O1 127.2(17) . . ?
O2 N3 C2 118.5(17) . . ?
O1 N3 C2 113.7(17) . . ?
C6 N4 N5 106.5(9) . . ?
C6 N4 Rh1 134.9(8) . . ?
N5 N4 Rh1 118.3(8) . . ?
C8 N5 N4 110.8(10) . . ?
O4 N6 O3 122.0(12) . . ?
O4 N6 C7 120.6(13) . . ?
O3 N6 C7 117.1(13) . . ?
C11 N7 N8 108.4(10) . . ?
C11 N7 Rh2 133.5(9) . . ?
N8 N7 Rh2 118.1(8) . . ?
C13 N8 N7 109.9(11) . . ?
O5 N9 O6 121.9(15) . . ?
O5 N9 C12 120.6(16) . . ?
O6 N9 C12 117.5(16) . . ?
C16 N10 N11 107.4(9) . . ?
C16 N10 Rh2 133.9(9) . . ?
N11 N10 Rh2 118.3(7) . . ?
C18 N11 N10 111.5(11) . . ?
O7 N12 O8 126.6(19) . . ?
O7 N12 C17 117.6(18) . . ?
O8 N12 C17 115.7(17) . . ?
N1 C1 C2 108.5(11) . . ?
N1 C1 C4 123.2(12) . . ?
C2 C1 C4 128.2(12) . . ?
C3 C2 C1 105.4(12) . . ?
C3 C2 N3 130.1(15) . . ?
C1 C2 N3 124.6(15) . . ?
N2 C3 C2 109.5(12) . . ?
N2 C3 C5 121.1(14) . . ?
C2 C3 C5 129.4(14) . . ?
N4 C6 C7 108.6(10) . . ?
N4 C6 C9 121.5(11) . . ?
C7 C6 C9 129.9(12) . . ?
C8 C7 C6 106.5(10) . . ?
C8 C7 N6 128.0(13) . . ?
C6 C7 N6 125.3(13) . . ?
N5 C8 C7 107.6(10) . . ?
N5 C8 C10 122.0(13) . . ?
C7 C8 C10 130.3(13) . . ?
N7 C11 C12 106.6(12) . . ?
N7 C11 C14 123.4(11) . . ?
C12 C11 C14 130.0(13) . . ?
C13 C12 C11 110.3(11) . . ?
C13 C12 N9 121.9(14) . . ?
C11 C12 N9 127.9(15) . . ?
C12 C13 N8 104.7(12) . . ?
C12 C13 C15 135.8(14) . . ?
N8 C13 C15 119.5(14) . . ?
N10 C16 C17 107.8(11) . . ?
N10 C16 C19 124.1(12) . . ?
C17 C16 C19 128.1(14) . . ?
C18 C17 C16 107.4(12) . . ?
C18 C17 N12 125.0(15) . . ?
C16 C17 N12 127.6(16) . . ?
N11 C18 C17 105.9(12) . . ?
N11 C18 C20 120.4(14) . . ?
C17 C18 C20 133.8(14) . . ?
C111 P1 C121 107.1(5) . . ?
C111 P1 C131 100.5(5) . . ?
C121 P1 C131 101.5(6) . . ?
C111 P1 Rh1 115.5(4) . . ?
C121 P1 Rh1 113.9(3) . . ?
C131 P1 Rh1 116.6(4) . . ?
C231 P2 C221 104.2(6) . . ?
C231 P2 C211 99.7(5) . . ?
C221 P2 C211 103.9(6) . . ?
C231 P2 Rh1 117.5(4) . . ?
C221 P2 Rh1 112.5(4) . . ?
C211 P2 Rh1 117.0(4) . . ?
C311 P3 C331 103.0(5) . . ?
C311 P3 C321 104.5(6) . . ?
C331 P3 C321 104.3(5) . . ?
C311 P3 Rh2 116.4(4) . . ?
C331 P3 Rh2 113.8(4) . . ?
C321 P3 Rh2 113.5(3) . . ?
C431 P4 C421 104.6(5) . . ?
C431 P4 C411 104.5(6) . . ?
C421 P4 C411 97.2(5) . . ?
C431 P4 Rh2 111.1(4) . . ?
C421 P4 Rh2 118.5(4) . . ?
C411 P4 Rh2 119.0(4) . . ?
C112 C111 C116 117.9(12) . . ?
C112 C111 P1 118.1(10) . . ?
C116 C111 P1 124.0(10) . . ?
C111 C112 C113 122.8(14) . . ?
C112 C113 C114 115.8(14) . . ?
C115 C114 C113 120.8(16) . . ?
C114 C115 C116 122.8(17) . . ?
C115 C116 C111 119.9(14) . . ?
C122 C121 C126 116.8(9) . . ?
C122 C121 P1 123.5(10) . . ?
C126 C121 P1 119.3(10) . . ?
C121 C122 C123 120.9(10) . . ?
C124 C123 C122 119.4(11) . . ?
C125 C124 C123 118.8(12) . . ?
C126 C125 C124 121.8(13) . . ?
C125 C126 C121 122.0(12) . . ?
C132 C131 C136 119.0(10) . . ?
C132 C131 P1 121.0(10) . . ?
C136 C131 P1 120.0(8) . . ?
C131 C132 C133 118.6(12) . . ?
C134 C133 C132 121.5(12) . . ?
C133 C134 C135 120.1(12) . . ?
C136 C135 C134 119.4(14) . . ?
C135 C136 C131 121.4(11) . . ?
C212 C211 C216 117.5(10) . . ?
C212 C211 P2 118.2(9) . . ?
C216 C211 P2 123.5(10) . . ?
C213 C212 C211 120.6(12) . . ?
C212 C213 C214 121.7(13) . . ?
C215 C214 C213 118.2(13) . . ?
C214 C215 C216 121.9(13) . . ?
C215 C216 C211 119.9(12) . . ?
C222 C221 C226 119.2(13) . . ?
C222 C221 P2 116.4(10) . . ?
C226 C221 P2 123.7(10) . . ?
C221 C222 C223 121.1(14) . . ?
C224 C223 C222 117.5(14) . . ?
C225 C224 C223 121.0(16) . . ?
C224 C225 C226 123.9(17) . . ?
C225 C226 C221 116.9(15) . . ?
C236 C231 C232 114.0(12) . . ?
C236 C231 P2 126.3(9) . . ?
C232 C231 P2 119.1(11) . . ?
C233 C232 C231 122.3(14) . . ?
C232 C233 C234 119.6(14) . . ?
C235 C234 C233 118.8(13) . . ?
C236 C235 C234 119.7(13) . . ?
C235 C236 C231 125.7(12) . . ?
C316 C311 C312 115.8(11) . . ?
C316 C311 P3 128.4(11) . . ?
C312 C311 P3 115.7(10) . . ?
C313 C312 C311 124.8(12) . . ?
C314 C313 C312 116.4(15) . . ?
C313 C314 C315 123.9(15) . . ?
C314 C315 C316 119.3(14) . . ?
C311 C316 C315 119.7(13) . . ?
C322 C321 C326 119.9(10) . . ?
C322 C321 P3 119.8(10) . . ?
C326 C321 P3 120.1(10) . . ?
C321 C322 C323 120.1(12) . . ?
C324 C323 C322 119.6(12) . . ?
C325 C324 C323 120.7(11) . . ?
C324 C325 C326 119.2(13) . . ?
C325 C326 C321 120.5(13) . . ?
C332 C331 C336 119.2(11) . . ?
C332 C331 P3 118.5(10) . . ?
C336 C331 P3 122.0(10) . . ?
C331 C332 C333 119.2(13) . . ?
C334 C333 C332 117.1(14) . . ?
C335 C334 C333 123.3(15) . . ?
C331 C336 C335 123.2(14) . . ?
C334 C335 C336 117.7(15) . . ?
C416 C411 C412 116.9(12) . . ?
C416 C411 P4 121.6(10) . . ?
C412 C411 P4 121.2(9) . . ?
C411 C412 C413 121.0(12) . . ?
C414 C413 C412 119.4(13) . . ?
C413 C414 C415 119.3(14) . . ?
C416 C415 C414 118.5(15) . . ?
C411 C416 C415 124.7(15) . . ?
C426 C421 C422 115.1(11) . . ?
C426 C421 P4 125.3(9) . . ?
C422 C421 P4 119.6(9) . . ?
C423 C422 C421 123.7(12) . . ?
C424 C423 C422 117.9(12) . . ?
C423 C424 C425 120.7(12) . . ?
C426 C425 C424 121.1(12) . . ?
C425 C426 C421 121.4(11) . . ?
C436 C431 C432 116.1(12) . . ?
C436 C431 P4 123.9(11) . . ?
C432 C431 P4 119.7(9) . . ?
C433 C432 C431 120.8(13) . . ?
C434 C433 C432 121.6(14) . . ?
C435 C434 C433 118.2(15) . . ?
C434 C435 C436 120.6(16) . . ?
C431 C436 C435 122.4(15) . . ?

loop_
_geom_bond_atom_site_label_1
_geom_bond_atom_site_label_2
_geom_bond_distance
_geom_bond_site_symmetry_2
_geom_bond_publ_flag
Rh1 N1 2.210(8) . ?
Rh1 N4 2.228(9) . ?
Rh1 P1 2.309(3) . ?
Rh1 P2 2.330(3) . ?
Rh2 N7 2.205(10) . ?
Rh2 N10 2.225(9) . ?
Rh2 P3 2.299(3) . ?
Rh2 P4 2.321(3) . ?
O1 N3 1.233(17) . ?
O2 N3 1.204(16) . ?
O3 N6 1.272(14) . ?
O4 N6 1.198(13) . ?
O5 N9 1.214(15) . ?
O6 N9 1.242(15) . ?
O7 N12 1.181(16) . ?
O8 N12 1.239(16) . ?
N1 C1 1.349(13) . ?
N1 N2 1.367(12) . ?
N2 C3 1.313(15) . ?
N3 C2 1.461(18) . ?
N4 C6 1.347(14) . ?
N4 N5 1.391(11) . ?
N5 C8 1.315(15) . ?
N6 C7 1.433(15) . ?
N7 C11 1.314(14) . ?
N7 N8 1.385(13) . ?
N8 C13 1.368(15) . ?
N9 C12 1.423(16) . ?
N10 C16 1.319(14) . ?
N10 N11 1.389(12) . ?
N11 C18 1.340(15) . ?
N12 C17 1.439(18) . ?
C1 C2 1.397(16) . ?
C1 C4 1.530(16) . ?
C2 C3 1.371(17) . ?
C3 C5 1.503(18) . ?
C6 C7 1.401(15) . ?
C6 C9 1.508(15) . ?
C7 C8 1.398(16) . ?
C8 C10 1.518(15) . ?
C11 C12 1.410(15) . ?
C11 C14 1.495(16) . ?
C12 C13 1.354(17) . ?
C13 C15 1.503(18) . ?
C16 C17 1.436(17) . ?
C16 C19 1.451(16) . ?
C17 C18 1.385(18) . ?
C18 C20 1.491(17) . ?
P1 C111 1.815(12) . ?
P1 C121 1.823(10) . ?
P1 C131 1.874(11) . ?
P2 C231 1.810(13) . ?
P2 C221 1.834(12) . ?
P2 C211 1.841(11) . ?
P3 C311 1.825(12) . ?
P3 C331 1.844(11) . ?
P3 C321 1.853(10) . ?
P4 C431 1.822(12) . ?
P4 C421 1.826(11) . ?
P4 C411 1.853(12) . ?
C111 C112 1.363(15) . ?
C111 C116 1.397(16) . ?
C112 C113 1.410(18) . ?
C113 C114 1.41(2) . ?
C114 C115 1.33(2) . ?
C115 C116 1.349(17) . ?
C121 C122 1.362(15) . ?
C121 C126 1.398(16) . ?
C122 C123 1.406(15) . ?
C123 C124 1.384(18) . ?
C124 C125 1.344(17) . ?
C125 C126 1.339(16) . ?
C131 C132 1.375(14) . ?
C131 C136 1.421(15) . ?
C132 C133 1.385(16) . ?
C133 C134 1.363(18) . ?
C134 C135 1.392(18) . ?
C135 C136 1.331(15) . ?
C211 C212 1.393(14) . ?
C211 C216 1.396(15) . ?
C212 C213 1.359(16) . ?
C213 C214 1.384(17) . ?
C214 C215 1.344(16) . ?
C215 C216 1.387(16) . ?
C221 C222 1.398(16) . ?
C221 C226 1.399(16) . ?
C222 C223 1.400(16) . ?
C223 C224 1.39(2) . ?
C224 C225 1.31(2) . ?
C225 C226 1.40(2) . ?
C231 C236 1.371(16) . ?
C231 C232 1.419(19) . ?
C232 C233 1.39(2) . ?
C233 C234 1.401(18) . ?
C234 C235 1.371(15) . ?
C235 C236 1.364(15) . ?
C311 C316 1.402(16) . ?
C311 C312 1.418(16) . ?
C312 C313 1.375(17) . ?
C313 C314 1.341(19) . ?
C314 C315 1.375(18) . ?
C315 C316 1.416(18) . ?
C321 C322 1.355(16) . ?
C321 C326 1.406(16) . ?
C322 C323 1.401(16) . ?
C323 C324 1.400(19) . ?
C324 C325 1.363(18) . ?
C325 C326 1.392(18) . ?
C331 C332 1.367(15) . ?
C331 C336 1.373(15) . ?
C332 C333 1.473(17) . ?
C333 C334 1.37(2) . ?
C334 C335 1.37(2) . ?
C336 C335 1.376(17) . ?
C411 C416 1.348(15) . ?
C411 C412 1.354(15) . ?
C412 C413 1.421(16) . ?
C413 C414 1.369(16) . ?
C414 C415 1.376(18) . ?
C415 C416 1.366(17) . ?
C421 C426 1.393(14) . ?
C421 C422 1.404(16) . ?
C422 C423 1.375(16) . ?
C423 C424 1.355(16) . ?
C424 C425 1.369(16) . ?
C425 C426 1.356(15) . ?
C431 C436 1.355(16) . ?
C431 C432 1.395(16) . ?
C432 C433 1.382(17) . ?
C433 C434 1.368(19) . ?
C434 C435 1.34(2) . ?
C435 C436 1.404(19) . ?
